data_2008627
loop_
_publ_author_name
'Lo, Kong Mun'
'Kumar Das, V. G.'
'Ng, Seik Weng'

_publ_section_title
;
 Triphenyltin <i>N</i>,<i>N</i>-dimethylthiocarbamoylacetate,
 triphenyltin <i>N</i>,<i>N</i>-pentamethylenecarbamoylthioacetate and
 cyclopentyldiphenyltin <i>N</i>,<i>N</i>-dimethylthiocarbamoylacetate
;
_journal_issue 6
_journal_name_full 'Acta Crystallographica Section C'
_journal_page_first 889
_journal_page_last 894
_journal_paper_doi 10.1107/S0108270199001286
_journal_volume 55
_journal_year 1999
_chemical_formula_iupac '[Sn (C6 H5)3(C5 H8 N O3 S)]'
_chemical_formula_moiety '[Sn(C6H5)3(C5H8NO3S)]'
_chemical_formula_sum 'C23 H23 N O3 S Sn'
_chemical_formula_weight 512.17
_chemical_name_systematic
;
 catena-poly[triphenyltin-\m-(N,N-dimethylthiocarbamoylacetato)-O:O']}
;
_space_group_IT_number 14
_symmetry_cell_setting monoclinic
_symmetry_space_group_name_Hall '-P 2ybc'
_symmetry_space_group_name_H-M 'P 1 21/c 1'
_audit_creation_method SHELXL97
_cell_angle_alpha 90.00
_cell_angle_beta 97.710(10)
_cell_angle_gamma 90.00
_cell_formula_units_Z 8
_cell_length_a 12.1930(10)
_cell_length_b 17.562(2)
_cell_length_c 21.840(3)
_cell_measurement_reflns_used 25
_cell_measurement_temperature 298(2)
_cell_measurement_theta_max 13
_cell_measurement_theta_min 12
_cell_volume 4634.4(9)
_computing_cell_refinement 'CELDIM in CAD-4 VAX/PC Fortran System (Enraf-Nonius, 1988)'
_computing_data_collection 'CAD-4/PC (Kretschmar, 1994)'
_computing_data_reduction 'XCAD4 (Harms, 1997)'
_computing_molecular_graphics 'ORTEPII (Johnson, 1976)'
_computing_publication_material SHELXL97
_computing_structure_refinement 'SHELXL97 (Sheldrick, 1997a)'
_computing_structure_solution 'SHELXS97 (Sheldrick, 1997b)'
_diffrn_ambient_temperature 298(2)
_diffrn_measured_fraction_theta_full 0.965
_diffrn_measured_fraction_theta_max 0.965
_diffrn_measurement_device_type 'Enraf-Nonius CAD-4'
_diffrn_measurement_method \w-scan
_diffrn_radiation_monochromator graphite
_diffrn_radiation_source 'fine-focus sealed tube'
_diffrn_radiation_type MoK\a
_diffrn_radiation_wavelength 0.71073
_diffrn_reflns_av_R_equivalents 0.013
_diffrn_reflns_av_sigmaI/netI 0.034
_diffrn_reflns_limit_h_max 14
_diffrn_reflns_limit_h_min 0
_diffrn_reflns_limit_k_max 20
_diffrn_reflns_limit_k_min 0
_diffrn_reflns_limit_l_max 25
_diffrn_reflns_limit_l_min -25
_diffrn_reflns_number 8547
_diffrn_reflns_theta_full 24.98
_diffrn_reflns_theta_max 24.98
_diffrn_reflns_theta_min 1.49
_diffrn_standards_decay_% 5
_diffrn_standards_interval_time 60
_diffrn_standards_number 3
_exptl_absorpt_coefficient_mu 1.215
_exptl_absorpt_correction_T_max 0.579
_exptl_absorpt_correction_T_min 0.509
_exptl_absorpt_correction_type \y-scan
_exptl_absorpt_process_details '(North et al., 1968)'
_exptl_crystal_colour Colourless
_exptl_crystal_density_diffrn 1.468
_exptl_crystal_density_method 'not measured'
_exptl_crystal_description Block
_exptl_crystal_F_000 2064
_exptl_crystal_size_max 0.55
_exptl_crystal_size_mid 0.50
_exptl_crystal_size_min 0.45
_refine_diff_density_max 0.937
_refine_diff_density_min -0.631
_refine_ls_extinction_method none
_refine_ls_goodness_of_fit_ref 1.018
_refine_ls_hydrogen_treatment 'H atoms: see below'
_refine_ls_matrix_type full
_refine_ls_number_parameters 451
_refine_ls_number_reflns 8138
_refine_ls_number_restraints 0
_refine_ls_restrained_S_all 1.018
_refine_ls_R_factor_all 0.068
_refine_ls_R_factor_gt 0.042
_refine_ls_shift/su_max 0.001
_refine_ls_shift/su_mean 0.000
_refine_ls_structure_factor_coef Fsqd
_refine_ls_weighting_details 'w = 1/[\s^2^(Fo^2^)+(0.0531P)^2^+4.1675P] where P=(Fo^2^+2Fc^2^)/3'
_refine_ls_weighting_scheme calc
_refine_ls_wR_factor_ref 0.108
_reflns_number_gt 5931
_reflns_number_total 8138
_reflns_threshold_expression I>2\s(I)
_cod_data_source_file sk1236.cif
_cod_data_source_block ipt186
_cod_depositor_comments
;
The following automatic conversions were performed:
'_symmetry_cell_setting' value 'Monoclinic' changed to 'monoclinic'
according to '/home/saulius/struct/CIF-dictionaries/cif_core.dic'
dictionary named 'cif_core.dic' version 2.4.1 from 2010-06-29.

Automatic conversion script
Id: cif_fix_enum 1527 2010-12-29 10:47:43Z saulius 
;
_cod_original_cell_volume 4634.5(9)
_cod_original_sg_symbol_H-M 'P 21/c'
_cod_database_code 2008627
_cod_database_fobs_code 2008627

loop_
_symmetry_equiv_pos_as_xyz
'x, y, z'
'-x, y+1/2, -z+1/2'
'-x, -y, -z'
'x, -y-1/2, z-1/2'

loop_
_atom_site_label
_atom_site_fract_x
_atom_site_fract_y
_atom_site_fract_z
_atom_site_U_iso_or_equiv
_atom_site_adp_type
_atom_site_calc_flag
_atom_site_refinement_flags
_atom_site_occupancy
_atom_site_disorder_assembly
_atom_site_disorder_group
_atom_site_type_symbol
Sn1A .31677(3) .49909(2) .26811(2) .04900(10) Uani d . 1 . . Sn
S1A .1117(2) .2778(2) .34420(10) .1250(8) Uani d . 1 . . S
N1A .0457(5) .3618(5) .4331(4) .150(4) Uani d . 1 . . N
O1A .2966(3) .4202(2) .3436(2) .0630(10) Uani d . 1 . . O
O2A .4389(3) .3435(2) .3397(2) .0550(10) Uani d . 1 . . O
O3A .2274(4) .3476(3) .4391(2) .0910(10) Uani d . 1 . . O
C1A .3126(3) .4144(2) .1985(2) .0560(10) Uani d G 1 . . C
C2A .3637(3) .4278(2) .1463(2) .078(2) Uani d G 1 . . C
C3A .3632(4) .3717(3) .1014(2) .091(2) Uani d G 1 . . C
C4A .3117(4) .3023(2) .1086(2) .095(2) Uani d G 1 . . C
C5A .2607(4) .2889(2) .1608(2) .091(2) Uani d G 1 . . C
C7A .4710(2) .5393(2) .3116(2) .0540(10) Uani d G 1 . . C
C6A .2612(3) .3450(2) .2058(2) .073(2) Uani d G 1 . . C
C8A .4789(4) .5769(3) .3681(2) .091(2) Uani d G 1 . . C
C9A .5816(5) .6001(3) .3975(2) .112(3) Uani d G 1 . . C
C10A .6765(3) .5857(3) .3705(3) .108(3) Uani d G 1 . . C
C11A .6686(3) .5481(3) .3141(3) .124(3) Uani d G 1 . . C
C12A .5659(3) .5249(3) .2847(2) .094(2) Uani d G 1 . . C
C13A .1693(2) .5518(2) .2896(2) .0520(10) Uani d G 1 . . C
C14A .1596(3) .6307(2) .2888(2) .0600(10) Uani d G 1 . . C
C15A .0629(4) .6648(2) .3025(2) .081(2) Uani d G 1 . . C
C16A -.0241(3) .6200(3) .3169(2) .107(3) Uani d G 1 . . C
C17A -.0144(3) .5412(3) .3177(2) .115(3) Uani d G 1 . . C
C18A .0823(3) .5071(2) .3040(2) .078(2) Uani d G 1 . . C
C19A .3557(4) .3640(3) .3627(2) .0500(10) Uani d . 1 . . C
C20A .3244(5) .3216(4) .4172(3) .069(2) Uani d . 1 . . C
C21A .1291(6) .3315(4) .4093(3) .083(2) Uani d . 1 . . C
C22A .0940(10) .4017(6) .4915(4) .222(8) Uani d . 1 . . C
C23A -.0668(6) .3495(7) .4075(5) .154(4) Uani d . 1 . . C
Sn1B .58286(3) .25372(2) .357410(10) .04470(10) Uani d . 1 . . Sn
S1B .7956(2) .04650(10) .49560(10) .0980(6) Uani d . 1 . . S
O1B .7287(3) .1793(2) .3775(2) .0520(10) Uani d . 1 . . O
O2B .6760(3) .0929(2) .3056(2) .0510(10) Uani d . 1 . . O
O3B .9197(3) .1063(2) .4178(2) .0620(10) Uani d . 1 . . O
N1B .9813(4) .1262(3) .5149(2) .0760(10) Uani d . 1 . . N
C1B .6483(3) .3155(2) .43850(10) .0470(10) Uani d G 1 . . C
C2B .7084(3) .2770(2) .4875(2) .0610(10) Uani d G 1 . . C
C3B .7583(3) .3173(2) .53860(10) .074(2) Uani d G 1 . . C
C4B .7479(3) .3960(2) .54070(10) .077(2) Uani d G 1 . . C
C5B .6878(3) .4345(2) .4916(2) .074(2) Uani d G 1 . . C
C6B .6379(3) .3943(2) .44050(10) .0580(10) Uani d G 1 . . C
C7B .4652(3) .1658(2) .3650(2) .0520(10) Uani d G 1 . . C
C8B .3665(3) .1638(2) .3250(2) .077(2) Uani d G 1 . . C
C9B .2869(3) .1093(3) .3329(2) .098(2) Uani d G 1 . . C
C10B .3060(4) .0568(2) .3807(2) .096(2) Uani d G 1 . . C
C11B .4047(4) .0588(2) .4208(2) .097(2) Uani d G 1 . . C
C12B .4843(3) .1133(2) .4129(2) .076(2) Uani d G 1 . . C
C13B .6267(3) .2900(2) .27160(10) .0510(10) Uani d G 1 . . C
C14B .7093(4) .3444(3) .2710(2) .121(3) Uani d G 1 . . C
C15B .7415(4) .3676(3) .2152(2) .151(4) Uani d G 1 . . C
C16B .6910(5) .3365(3) .1600(2) .096(2) Uani d G 1 . . C
C17B .6084(4) .2821(3) .16060(10) .096(2) Uani d G 1 . . C
C18B .5762(3) .2588(2) .2163(2) .081(2) Uani d G 1 . . C
C19B .7425(4) .1187(3) .3494(2) .0500(10) Uani d . 1 . . C
C20B .8461(5) .0740(3) .3685(3) .070(2) Uani d . 1 . . C
C21B .9015(4) .0945(3) .4764(3) .0560(10) Uani d . 1 . . C
C22B 1.0759(6) .1646(5) .4946(4) .119(3) Uani d . 1 . . C
C23B .9813(7) .1187(5) .5814(3) .125(3) Uani d . 1 . . C
H2A .3981 .4742 .1415 .117 Uiso calc R 1 . . H
H3A .3974 .3806 .0664 .137 Uiso calc R 1 . . H
H4A .3114 .2648 .0785 .143 Uiso calc R 1 . . H
H5A .2262 .2425 .1657 .137 Uiso calc R 1 . . H
H6A .2270 .3361 .2407 .109 Uiso calc R 1 . . H
H8A .4154 .5865 .3861 .136 Uiso calc R 1 . . H
H9A .5868 .6252 .4353 .167 Uiso calc R 1 . . H
H10A .7452 .6012 .3902 .161 Uiso calc R 1 . . H
H11A .7321 .5385 .2961 .186 Uiso calc R 1 . . H
H12A .5607 .4998 .2469 .141 Uiso calc R 1 . . H
H14A .2179 .6606 .2792 .090 Uiso calc R 1 . . H
H15A .0565 .7176 .3019 .122 Uiso calc R 1 . . H
H16A -.0888 .6428 .3260 .161 Uiso calc R 1 . . H
H17A -.0726 .5112 .3273 .172 Uiso calc R 1 . . H
H18A .0888 .4543 .3046 .116 Uiso calc R 1 . . H
H20A .3147 .2683 .4060 .103 Uiso calc R 1 . . H
H20B .3853 .3248 .4505 .103 Uiso calc R 1 . . H
H22A .0349 .4246 .5104 .333 Uiso calc R 1 . . H
H22B .1441 .4405 .4820 .333 Uiso calc R 1 . . H
H22C .1321 .3655 .5195 .333 Uiso calc R 1 . . H
H23A -.1146 .3764 .4316 .232 Uiso calc R 1 . . H
H23B -.0831 .2961 .4080 .232 Uiso calc R 1 . . H
H23C -.0784 .3678 .3657 .232 Uiso calc R 1 . . H
H2B .7153 .2243 .4862 .092 Uiso calc R 1 . . H
H3B .7985 .2915 .5715 .111 Uiso calc R 1 . . H
H4B .7813 .4230 .5748 .116 Uiso calc R 1 . . H
H5B .6809 .4872 .4930 .111 Uiso calc R 1 . . H
H6B .5977 .4200 .4077 .087 Uiso calc R 1 . . H
H8B .3537 .1989 .2930 .115 Uiso calc R 1 . . H
H9B .2208 .1080 .3061 .146 Uiso calc R 1 . . H
H10B .2527 .0204 .3860 .144 Uiso calc R 1 . . H
H11B .4174 .0237 .4528 .145 Uiso calc R 1 . . H
H12B .5504 .1146 .4397 .114 Uiso calc R 1 . . H
H14B .7431 .3652 .3079 .181 Uiso calc R 1 . . H
H15B .7968 .4040 .2149 .226 Uiso calc R 1 . . H
H16B .7125 .3521 .1227 .144 Uiso calc R 1 . . H
H17B .5746 .2613 .1237 .144 Uiso calc R 1 . . H
H18B .5209 .2225 .2167 .122 Uiso calc R 1 . . H
H20C .8256 .0234 .3807 .105 Uiso calc R 1 . . H
H20D .8854 .0684 .3330 .105 Uiso calc R 1 . . H
H22D 1.1234 .1836 .5299 .179 Uiso calc R 1 . . H
H22E 1.0505 .2063 .4679 .179 Uiso calc R 1 . . H
H22F 1.1162 .1293 .4725 .179 Uiso calc R 1 . . H
H23D 1.0443 .1449 .6028 .187 Uiso calc R 1 . . H
H23E .9850 .0658 .5925 .187 Uiso calc R 1 . . H
H23F .9147 .1405 .5928 .187 Uiso calc R 1 . . H

loop_
_atom_site_aniso_label
_atom_site_aniso_U_11
_atom_site_aniso_U_22
_atom_site_aniso_U_33
_atom_site_aniso_U_12
_atom_site_aniso_U_13
_atom_site_aniso_U_23
Sn1A .0380(2) .0546(2) .0557(2) .0037(2) .01060(10) .0078(2)
S1A .116(2) .156(2) .105(2) -.036(2) .0240(10) .007(2)
N1A .047(3) .206(9) .204(9) .009(4) .047(5) .107(7)
O1A .046(2) .072(2) .074(2) .014(2) .018(2) .027(2)
O2A .047(2) .057(2) .063(2) .007(2) .014(2) .013(2)
O3A .070(3) .120(4) .089(3) .007(3) .032(3) .030(3)
C1A .053(3) .050(3) .065(3) .009(2) .007(3) .008(3)
C2A .092(5) .066(4) .079(4) .019(3) .026(4) -.002(3)
C3A .114(6) .086(5) .076(5) .037(5) .019(4) .004(4)
C4A .112(6) .071(5) .093(5) .029(4) -.019(5) -.015(4)
C5A .099(5) .069(4) .100(6) -.012(4) -.013(4) .001(4)
C6A .069(4) .062(4) .084(4) -.008(3) -.002(3) .005(3)
C7A .046(3) .057(3) .058(3) .001(2) .007(2) .015(3)
C8A .081(5) .095(5) .096(5) -.005(4) .009(4) -.022(4)
C9A .125(7) .093(6) .105(6) -.017(5) -.026(6) -.021(5)
C10A .082(5) .107(6) .122(7) -.031(5) -.028(5) .048(5)
C11A .050(4) .210(10) .106(6) -.013(5) -.001(4) .032(7)
C12A .043(3) .152(7) .085(5) -.004(4) .002(3) .013(5)
C13A .038(3) .065(3) .052(3) .009(2) .004(2) .009(2)
C14A .059(3) .067(4) .055(3) .011(3) .009(3) .004(3)
C15A .084(5) .077(4) .084(5) .027(4) .016(4) -.003(4)
C16A .068(5) .110(6) .152(8) .035(4) .041(5) .009(6)
C17A .049(4) .116(6) .186(9) .019(4) .039(5) .034(6)
C18A .046(3) .072(4) .115(5) .009(3) .016(3) .015(4)
C19A .040(3) .059(3) .052(3) -.002(2) .005(2) .010(2)
C20A .057(3) .087(4) .066(4) .008(3) .022(3) .025(3)
C21A .071(4) .097(5) .079(4) -.033(4) -.002(4) .030(4)
C22A .42(2) .150(10) .087(7) -.100(10) -.010(10) -.046(7)
C23A .067(5) .210(10) .190(10) -.011(6) .024(6) .029(9)
Sn1B .0470(2) .0456(2) .0419(2) -.0021(2) .00770(10) .0007(2)
S1B .0870(10) .111(2) .0970(10) -.0230(10) .0150(10) .0340(10)
O1B .056(2) .047(2) .052(2) .010(2) .003(2) -.008(2)
O2B .049(2) .052(2) .053(2) .002(2) .007(2) -.009(2)
O3B .054(2) .078(3) .052(2) .006(2) .000(2) .012(2)
N1B .079(4) .082(4) .061(3) -.003(3) -.008(3) .009(3)
C1B .046(3) .053(3) .043(3) -.004(2) .014(2) -.002(2)
C2B .073(4) .060(3) .049(3) .003(3) .004(3) .003(3)
C3B .090(5) .083(4) .048(3) -.003(4) .002(3) -.002(3)
C4B .092(5) .093(5) .048(3) -.022(4) .011(3) -.018(3)
C5B .095(5) .062(4) .067(4) -.013(3) .015(3) -.012(3)
C6B .065(3) .054(3) .056(3) -.006(3) .008(3) -.006(3)
C7B .055(3) .049(3) .053(3) -.007(2) .013(2) -.001(2)
C8B .073(4) .083(4) .070(4) -.025(3) -.003(3) .004(3)
C9B .092(5) .096(5) .104(6) -.037(4) .011(4) -.010(5)
C10B .109(6) .088(5) .097(5) -.043(5) .038(5) -.011(4)
C11B .109(6) .090(5) .097(5) -.022(5) .030(5) .028(4)
C12B .073(4) .077(4) .080(4) -.011(3) .019(3) .020(3)
C13B .057(3) .052(3) .045(3) .008(2) .013(2) .003(2)
C14B .148(7) .152(8) .068(4) -.096(6) .034(5) -.016(5)
C15B .220(10) .153(8) .090(6) -.106(8) .063(7) -.005(6)
C16B .137(7) .091(5) .070(5) .023(5) .046(5) .029(4)
C17B .094(5) .143(7) .052(4) .015(5) .014(4) .011(4)
C18B .073(4) .119(6) .053(3) -.005(4) .014(3) -.001(4)
C19B .053(3) .053(3) .045(3) .002(2) .014(2) .005(2)
C20B .068(4) .081(4) .056(3) .023(3) -.004(3) -.008(3)
C21B .058(3) .051(3) .058(3) .007(3) .002(3) .009(3)
C22B .089(6) .130(7) .129(7) -.045(5) -.023(5) .024(6)
C23B .143(8) .155(8) .067(5) .011(6) -.021(5) .002(5)

loop_
_atom_type_symbol
_atom_type_description
_atom_type_scat_dispersion_real
_atom_type_scat_dispersion_imag
_atom_type_scat_source
C C 0.0033 0.0016 'International Tables Vol C Tables 4.2.6.8 and 6.1.1.4'
H H 0.0000 0.0000 'International Tables Vol C Tables 4.2.6.8 and 6.1.1.4'
N N 0.0061 0.0033 'International Tables Vol C Tables 4.2.6.8 and 6.1.1.4'
O O 0.0106 0.0060 'International Tables Vol C Tables 4.2.6.8 and 6.1.1.4'
S S 0.1246 0.1234 'International Tables Vol C Tables 4.2.6.8 and 6.1.1.4'
Sn Sn -0.6537 1.4246 'International Tables Vol C Tables 4.2.6.8 and 6.1.1.4'

loop_
_geom_angle_atom_site_label_1
_geom_angle_atom_site_label_2
_geom_angle_atom_site_label_3
_geom_angle_site_symmetry_3
_geom_angle
_geom_angle_publ_flag
C1A Sn1A C7A . 119.4(2) yes
C1A Sn1A C13A . 121.50(10) yes
C1A Sn1A O1A . 95.9(2) yes
C1A Sn1A O2B 2_655 90.00(10) yes
C7A Sn1A C13A . 118.9(2) yes
C7A Sn1A O1A . 93.20(10) yes
C7A Sn1A O2B 2_655 87.70(10) yes
C13A Sn1A O1A . 85.70(10) yes
C13A Sn1A O2B 2_655 87.50(10) yes
O1A Sn1A O2B 2_655 172.70(10) yes
C19A O1A Sn1A . 128.8(3) yes
C19B O2B Sn1A 2_645 135.0(3) yes
C21A N1A C23A . 123.0(10) no
C21A N1A C22A . 106.9(8) no
C23A N1A C22A . 130.0(10) no
C21A O3A C20A . 120.8(6) no
C2A C1A C6A . 120.0 no
C2A C1A Sn1A . 120.0(2) no
C6A C1A Sn1A . 120.0(2) no
C3A C2A C1A . 120.0 no
C2A C3A C4A . 120.0 no
C5A C4A C3A . 120.0 no
C4A C5A C6A . 120.0 no
C5A C6A C1A . 120.0 no
C8A C7A C12A . 120.0 no
C8A C7A Sn1A . 120.6(2) no
C12A C7A Sn1A . 119.3(2) no
C9A C8A C7A . 120.0 no
C8A C9A C10A . 120.0 no
C11A C10A C9A . 120.0 no
C10A C11A C12A . 120.0 no
C11A C12A C7A . 120.0 no
C14A C13A C18A . 120.0 no
C14A C13A Sn1A . 120.2(2) no
C18A C13A Sn1A . 119.8(2) no
C13A C14A C15A . 120.0 no
C16A C15A C14A . 120.0 no
C17A C16A C15A . 120.0 no
C16A C17A C18A . 120.0 no
C17A C18A C13A . 120.0 no
O1A C19A O2A . 123.7(5) no
O1A C19A C20A . 117.3(5) no
O2A C19A C20A . 119.0(5) no
O3A C20A C19A . 115.1(5) no
O3A C21A N1A . 114.8(7) no
O3A C21A S1A . 122.5(6) no
N1A C21A S1A . 122.7(6) no
C1B Sn1B C7B . 118.90(10) yes
C1B Sn1B C13B . 118.10(10) yes
C1B Sn1B O1B . 86.30(10) yes
C1B Sn1B O2A . 89.00(10) yes
C7B Sn1B C13B . 122.70(10) yes
C7B Sn1B O1B . 95.10(10) yes
C7B Sn1B O2A . 90.20(10) yes
C13B Sn1B O1B . 93.60(10) yes
C13B Sn1B O2A . 85.70(10) yes
O1B Sn1B O2A . 174.20(10) yes
C19B O1B Sn1B . 124.4(3) yes
C19A O2A Sn1B . 139.3(3) yes
C21B O3B C20B . 119.4(4) no
C21B N1B C22B . 123.2(5) no
C21B N1B C23B . 119.8(6) no
C22B N1B C23B . 116.8(6) no
C2B C1B C6B . 120.0 no
C2B C1B Sn1B . 119.4(2) no
C6B C1B Sn1B . 120.4(2) no
C1B C2B C3B . 120.0 no
C4B C3B C2B . 120.0 no
C3B C4B C5B . 120.0 no
C4B C5B C6B . 120.0 no
C5B C6B C1B . 120.0 no
C8B C7B C12B . 120.0 no
C8B C7B Sn1B . 120.3(2) no
C12B C7B Sn1B . 119.6(2) no
C9B C8B C7B . 120.0 no
C8B C9B C10B . 120.0 no
C11B C10B C9B . 120.0 no
C12B C11B C10B . 120.0 no
C11B C12B C7B . 120.0 no
C14B C13B C18B . 120.0 no
C14B C13B Sn1B . 119.0(2) no
C18B C13B Sn1B . 121.0(2) no
C13B C14B C15B . 120.0 no
C16B C15B C14B . 120.0 no
C15B C16B C17B . 120.0 no
C18B C17B C16B . 120.0 no
C17B C18B C13B . 120.0 no
O1B C19B O2B . 124.5(5) no
O1B C19B C20B . 118.2(5) no
O2B C19B C20B . 117.3(5) no
O3B C20B C19B . 115.0(5) no
N1B C21B O3B . 109.8(5) no
N1B C21B S1B . 126.3(5) no
O3B C21B S1B . 123.9(4) no

loop_
_geom_bond_atom_site_label_1
_geom_bond_atom_site_label_2
_geom_bond_site_symmetry_2
_geom_bond_distance
_geom_bond_publ_flag
Sn1A C1A . 2.122(3) yes
Sn1A C7A . 2.112(3) yes
Sn1A C13A . 2.130(2) yes
Sn1A O1A . 2.193(3) yes
Sn1A O2B 2_655 2.314(3) yes
S1A C21A . 1.696(8) no
N1A C21A . 1.320(10) no
N1A C23A . 1.430(10) no
N1A C22A . 1.500(10) no
O1A C19A . 1.260(6) no
O2A C19A . 1.245(6) no
O3A C21A . 1.315(7) no
O3A C20A . 1.411(6) no
C1A C2A . 1.3900 no
C1A C6A . 1.3900 no
C2A C3A . 1.3900 no
C3A C4A . 1.3900 no
C4A C5A . 1.3900 no
C5A C6A . 1.3900 no
C7A C8A . 1.3900 no
C7A C12A . 1.3900 no
C8A C9A . 1.3900 no
C9A C10A . 1.3900 no
C10A C11A . 1.3900 no
C11A C12A . 1.3900 no
C13A C14A . 1.3900 no
C13A C18A . 1.3900 no
C14A C15A . 1.3900 no
C15A C16A . 1.3900 no
C16A C17A . 1.3900 no
C17A C18A . 1.3900 no
C19A C20A . 1.495(7) no
Sn1B C1B . 2.138(2) yes
Sn1B C7B . 2.130(3) yes
Sn1B C13B . 2.116(3) yes
Sn1B O1B . 2.204(3) yes
Sn1B O2A . 2.352(3) yes
S1B C21B . 1.642(6) no
O1B C19B . 1.251(6) no
O2B C19B . 1.253(6) no
O3B C21B . 1.344(6) no
O3B C20B . 1.425(6) no
N1B C21B . 1.321(7) no
N1B C22B . 1.456(8) no
N1B C23B . 1.459(8) no
C1B C2B . 1.3900 no
C1B C6B . 1.3900 no
C2B C3B . 1.3900 no
C3B C4B . 1.3900 no
C4B C5B . 1.3900 no
C5B C6B . 1.3900 no
C7B C8B . 1.3900 no
C7B C12B . 1.3900 no
C8B C9B . 1.3900 no
C9B C10B . 1.3900 no
C10B C11B . 1.3900 no
C11B C12B . 1.3900 no
C13B C14B . 1.3900 no
C13B C18B . 1.3900 no
C14B C15B . 1.3900 no
C15B C16B . 1.3900 no
C16B C17B . 1.3900 no
C17B C18B . 1.3900 no
C19B C20B . 1.499(7) no
